data_4070286
loop_
_publ_author_name
'Rosen, Evelyn L.'
'Varnado, C. Daniel'
'Tennyson, Andrew G.'
'Khramov, Dimitri M.'
'Kamplain, Justin W.'
'Sung, Daphne H.'
'Cresswell, Philip T.'
'Lynch, Vincent M.'
'Bielawski, Christopher W.'

_publ_section_title
;
 Redox-Active N-Heterocyclic Carbenes: Design, Synthesis, and Evaluation
 of Their Electronic Properties
;
_journal_issue 23
_journal_name_full Organometallics
_journal_page_first 6695
_journal_paper_doi 10.1021/om900698x
_journal_volume 28
_journal_year 2009
_chemical_formula_moiety
;
 C17 H12 N2 2-, C8 H12, 2 C5 H5 1-, 2 Fe 2+, 
 Ir 1+, Cl 1-, 2 C H Cl3
;
_chemical_formula_sum 'C37 H36 Cl7 Fe2 Ir N2'
_chemical_formula_weight 1060.73
_chemical_name_common 2a
_chemical_name_systematic
;
 ?
;
_space_group_IT_number 62
_symmetry_cell_setting orthorhombic
_symmetry_space_group_name_Hall '-P 2ac 2n'
_symmetry_space_group_name_H-M 'P n m a'
_atom_sites_solution_hydrogens geom
_atom_sites_solution_primary direct
_atom_sites_solution_secondary difmap
_audit_creation_method SHELXL-97
_cell_angle_alpha 90.00
_cell_angle_beta 90.00
_cell_angle_gamma 90.00
_cell_formula_units_Z 4
_cell_length_a 19.6920(1)
_cell_length_b 20.2716(3)
_cell_length_c 9.4088(4)
_cell_measurement_reflns_used 4758
_cell_measurement_temperature 153(2)
_cell_measurement_theta_max 27.5
_cell_measurement_theta_min 1
_cell_volume 3755.88(17)
_computing_cell_refinement 'Collect software, Nonius B.V. 1998'
_computing_data_collection 'Collect software, Nonius B.V. 1998'
_computing_data_reduction
;
DENZO and Scalepack (Otwinoski and Minor, 1997)
;
_computing_molecular_graphics 'XP SHELXTL/PC, Siemens Analytical'
_computing_structure_refinement 'XL SHELXTL/PC, Siemens Analytical'
_computing_structure_solution
;

SIR97 - Altomare A., Burla M.C., Camalli M., Cascarano G.L., Giacovazzo C., 
Guagliardi A., Moliterni A.G.G., Polidori G.,Spagna R.
;
_diffrn_ambient_temperature 153(2)
_diffrn_measured_fraction_theta_full 0.997
_diffrn_measured_fraction_theta_max 0.997
_diffrn_measurement_device_type 'Nonius Kappa CCD'
_diffrn_measurement_method \w-scans
_diffrn_radiation_monochromator graphite
_diffrn_radiation_source 'fine-focus sealed tube'
_diffrn_radiation_type MoK\a
_diffrn_radiation_wavelength 0.71070
_diffrn_reflns_av_R_equivalents 0.0725
_diffrn_reflns_av_sigmaI/netI 0.0472
_diffrn_reflns_limit_h_max 25
_diffrn_reflns_limit_h_min -25
_diffrn_reflns_limit_k_max 22
_diffrn_reflns_limit_k_min -26
_diffrn_reflns_limit_l_max 11
_diffrn_reflns_limit_l_min -12
_diffrn_reflns_number 39719
_diffrn_reflns_theta_full 27.49
_diffrn_reflns_theta_max 27.49
_diffrn_reflns_theta_min 2.01
_exptl_absorpt_coefficient_mu 4.826
_exptl_absorpt_correction_T_max 0.817
_exptl_absorpt_correction_T_min 0.467
_exptl_absorpt_correction_type analytical
_exptl_absorpt_process_details
;
 N.W. Alcock (1970). Cryst. Computing, p271
;
_exptl_crystal_colour yellow
_exptl_crystal_density_diffrn 1.876
_exptl_crystal_density_method 'not measured'
_exptl_crystal_description needles
_exptl_crystal_F_000 2080
_exptl_crystal_size_max 0.22
_exptl_crystal_size_mid 0.07
_exptl_crystal_size_min 0.04
_refine_diff_density_max 1.642
_refine_diff_density_min -0.621
_refine_diff_density_rms 0.129
_refine_ls_extinction_method none
_refine_ls_goodness_of_fit_ref 1.036
_refine_ls_hydrogen_treatment constr
_refine_ls_matrix_type full
_refine_ls_number_parameters 247
_refine_ls_number_reflns 4417
_refine_ls_number_restraints 58
_refine_ls_restrained_S_all 1.076
_refine_ls_R_factor_all 0.0551
_refine_ls_R_factor_gt 0.0322
_refine_ls_shift/su_max 0.007
_refine_ls_shift/su_mean 0.001
_refine_ls_structure_factor_coef Fsqd
_refine_ls_weighting_details 'calc w=1/[\s^2^(Fo^2^)+(0.0252P)^2^+6.6198P] where P=(Fo^2^+2Fc^2^)/3'
_refine_ls_weighting_scheme calc
_refine_ls_wR_factor_gt 0.0612
_refine_ls_wR_factor_ref 0.0682
_reflns_number_gt 3432
_reflns_number_total 4417
_reflns_threshold_expression >2sigma(I)
_cod_data_source_file om900698x_si_002.cif
_cod_data_source_block benzfcir
_cod_depositor_comments
;
The following automatic conversions were performed:

'_symmetry_cell_setting' value 'Orthorhombic' changed to
'orthorhombic' according to
/home/saulius/struct/CIF-dictionaries/cif_core.dic dictionary named
'cif_core.dic' version 2.4.2 from 2011-04-26.

Automatic conversion script
Id: cif_fix_values 1715 2011-07-08 13:25:40Z adriana 
;
_cod_original_sg_symbol_H-M Pnma
_cod_database_code 4070286

loop_
_symmetry_equiv_pos_as_xyz
'x, y, z'
'-x+1/2, -y, z+1/2'
'x+1/2, -y+1/2, -z+1/2'
'-x, y+1/2, -z'
'-x, -y, -z'
'x-1/2, y, -z-1/2'
'-x-1/2, y-1/2, z-1/2'
'x, -y-1/2, z'

loop_
_atom_site_label
_atom_site_type_symbol
_atom_site_fract_x
_atom_site_fract_y
_atom_site_fract_z
_atom_site_U_iso_or_equiv
_atom_site_adp_type
_atom_site_occupancy
_atom_site_symmetry_multiplicity
_atom_site_calc_flag
_atom_site_refinement_flags
Ir1 Ir 0.011340(11) 0.2500 0.40874(2) 0.02166(8) Uani 1 2 d S
Fe1 Fe 0.16282(3) 0.04671(3) 0.34058(6) 0.02371(14) Uani 1 1 d .
Cl1 Cl 0.01716(7) 0.2500 0.15471(16) 0.0345(4) Uani 1 2 d S
N1 N 0.15533(15) 0.19630(16) 0.4389(3) 0.0221(7) Uani 1 1 d .
C1 C 0.1136(3) 0.2500 0.4270(6) 0.0197(12) Uani 1 2 d S
C2 C 0.22298(18) 0.21588(19) 0.4613(4) 0.0222(8) Uani 1 1 d .
C3 C 0.28276(19) 0.1802(2) 0.4799(4) 0.0273(9) Uani 1 1 d .
H3A H 0.2825 0.1328 0.4816 0.033 Uiso 1 1 d R
C4 C 0.34221(19) 0.2157(2) 0.4964(4) 0.0303(10) Uani 1 1 d .
H4A H 0.3844 0.1925 0.5080 0.036 Uiso 1 1 d R
C5 C 0.13128(19) 0.12997(19) 0.4437(4) 0.0233(9) Uani 1 1 d .
C6 C 0.07794(19) 0.10424(19) 0.3594(4) 0.0244(9) Uani 1 1 d .
H6A H 0.0554 0.1266 0.2829 0.029 Uiso 1 1 d R
C7 C 0.0648(2) 0.0392(2) 0.4093(5) 0.0285(9) Uani 1 1 d .
H7A H 0.0307 0.0100 0.3723 0.034 Uiso 1 1 d R
C8 C 0.1103(2) 0.0252(2) 0.5220(5) 0.0304(10) Uani 1 1 d .
H8A H 0.1127 -0.0153 0.5748 0.036 Uiso 1 1 d R
C9 C 0.1517(2) 0.0816(2) 0.5437(4) 0.0260(9) Uani 1 1 d .
H9A H 0.1871 0.0866 0.6131 0.031 Uiso 1 1 d R
C1A C 0.0014(2) 0.2151(2) 0.6192(4) 0.0342(11) Uani 1 1 d .
H1AA H 0.0438 0.1928 0.6041 0.041 Uiso 1 1 d R
C2A C -0.0616(3) 0.1731(3) 0.6375(6) 0.0678(18) Uani 1 1 d .
H2AA H -0.0835 0.1876 0.7233 0.081 Uiso 1 1 d R
H2AB H -0.0478 0.1282 0.6518 0.081 Uiso 1 1 d R
C3A C -0.1106(3) 0.1743(3) 0.5253(7) 0.0625(17) Uani 1 1 d .
H3AA H -0.1526 0.1908 0.5629 0.075 Uiso 1 1 d R
H3AB H -0.1186 0.1298 0.4945 0.075 Uiso 1 1 d R
C4A C -0.09404(19) 0.2160(2) 0.3972(5) 0.0324(10) Uani 1 1 d .
H4AA H -0.0816 0.1935 0.3113 0.039 Uiso 1 1 d R
C10 C 0.2410(2) 0.0684(2) 0.2040(5) 0.0326(10) Uani 1 1 d .
H10A H 0.2609 0.1109 0.1882 0.039 Uiso 1 1 d R
C11 C 0.1854(2) 0.0409(2) 0.1290(4) 0.0354(11) Uani 1 1 d .
H11A H 0.1605 0.0620 0.0539 0.042 Uiso 1 1 d R
C12 C 0.1729(2) -0.0231(2) 0.1853(5) 0.0364(11) Uani 1 1 d .
H12A H 0.1385 -0.0533 0.1540 0.044 Uiso 1 1 d R
C13 C 0.2203(2) -0.0346(2) 0.2958(5) 0.0329(10) Uani 1 1 d .
H13A H 0.2233 -0.0735 0.3534 0.039 Uiso 1 1 d R
C14 C 0.2626(2) 0.0214(2) 0.3068(5) 0.0305(10) Uani 1 1 d .
H14A H 0.2994 0.0268 0.3726 0.037 Uiso 1 1 d R
Cl1B Cl 0.0366(2) 0.4428(2) 0.8823(4) 0.0959(15) Uani 0.50 1 d PDU
Cl2B Cl -0.05783(15) 0.4412(2) 1.1114(4) 0.0880(12) Uani 0.50 1 d PDU
Cl3B Cl 0.0002(2) 0.56393(18) 1.0164(6) 0.1149(18) Uani 0.50 1 d PDU
C1B C 0.0135(4) 0.4798(3) 1.0423(8) 0.052(3) Uani 0.50 1 d PDU
H1BA H 0.0503 0.4747 1.1084 0.062 Uiso 0.50 1 d PR
Cl1C Cl 0.22041(9) 0.2500 0.09634(18) 0.0478(4) Uani 1 2 d SDU
Cl2C Cl 0.17061(10) 0.32000(8) -0.14862(19) 0.0863(6) Uani 1 1 d DU
C1C C 0.1616(3) 0.2500 -0.0432(6) 0.0339(15) Uani 1 2 d SDU
H1CA H 0.1167 0.2500 -0.0032 0.041 Uiso 1 2 d SR

loop_
_atom_site_aniso_label
_atom_site_aniso_U_11
_atom_site_aniso_U_22
_atom_site_aniso_U_33
_atom_site_aniso_U_23
_atom_site_aniso_U_13
_atom_site_aniso_U_12
Ir1 0.01792(12) 0.02508(12) 0.02197(12) 0.000 0.00032(9) 0.000
Fe1 0.0241(3) 0.0237(3) 0.0233(3) -0.0004(3) 0.0022(2) 0.0020(2)
Cl1 0.0253(7) 0.0560(10) 0.0221(7) 0.000 -0.0006(6) 0.000
N1 0.0205(17) 0.0222(17) 0.0237(19) -0.0003(14) -0.0024(13) -0.0013(14)
C1 0.019(3) 0.022(3) 0.018(3) 0.000 0.001(2) 0.000
C2 0.0195(19) 0.030(2) 0.0175(19) -0.0007(17) 0.0015(16) -0.0003(16)
C3 0.027(2) 0.028(2) 0.027(2) -0.0016(19) -0.0016(18) 0.0005(18)
C4 0.020(2) 0.044(2) 0.026(2) 0.0015(19) -0.0038(17) 0.0058(18)
C5 0.021(2) 0.024(2) 0.024(2) -0.0013(17) 0.0061(16) 0.0031(17)
C6 0.0191(19) 0.027(2) 0.027(2) -0.0018(18) 0.0006(17) 0.0011(17)
C7 0.026(2) 0.027(2) 0.033(2) -0.005(2) 0.0086(19) -0.0022(17)
C8 0.036(2) 0.027(2) 0.028(2) 0.0037(19) 0.010(2) -0.0001(19)
C9 0.027(2) 0.029(2) 0.021(2) 0.0003(18) 0.0030(17) 0.0023(18)
C1A 0.032(2) 0.049(3) 0.022(2) 0.0067(19) 0.0062(17) -0.002(2)
C2A 0.058(4) 0.096(5) 0.049(4) 0.029(3) 0.000(3) -0.033(3)
C3A 0.052(3) 0.060(4) 0.075(4) 0.026(3) -0.010(3) -0.026(3)
C4A 0.017(2) 0.039(2) 0.041(3) -0.004(2) 0.0020(19) -0.0044(18)
C10 0.032(2) 0.034(2) 0.031(2) -0.001(2) 0.0116(19) 0.002(2)
C11 0.040(3) 0.043(3) 0.023(2) -0.004(2) 0.0043(19) 0.011(2)
C12 0.032(2) 0.037(3) 0.040(3) -0.014(2) 0.003(2) 0.004(2)
C13 0.036(2) 0.026(2) 0.036(3) 0.003(2) 0.011(2) 0.0101(19)
C14 0.027(2) 0.033(2) 0.031(2) -0.002(2) 0.0021(18) 0.0064(19)
Cl1B 0.074(2) 0.167(4) 0.046(2) -0.032(2) -0.0176(17) 0.034(3)
Cl2B 0.0433(16) 0.145(3) 0.076(2) 0.032(2) -0.0185(16) -0.0110(19)
Cl3B 0.116(4) 0.069(2) 0.160(5) -0.001(3) -0.087(3) 0.005(2)
C1B 0.048(6) 0.065(6) 0.043(5) -0.008(5) -0.011(5) 0.011(5)
Cl1C 0.0553(11) 0.0547(11) 0.0334(9) 0.000 -0.0107(8) 0.000
Cl2C 0.1309(15) 0.0584(10) 0.0697(11) 0.0334(8) -0.0410(11) -0.0343(10)
C1C 0.037(3) 0.035(3) 0.030(3) 0.000 0.004(3) 0.000

loop_
_atom_type_symbol
_atom_type_description
_atom_type_scat_dispersion_real
_atom_type_scat_dispersion_imag
_atom_type_scat_source
C C 0.0033 0.0016 'International Tables Vol C Tables 4.2.6.8 and 6.1.1.4'
H H 0.0000 0.0000 'International Tables Vol C Tables 4.2.6.8 and 6.1.1.4'
N N 0.0061 0.0033 'International Tables Vol C Tables 4.2.6.8 and 6.1.1.4'
Fe Fe 0.3463 0.8444 'International Tables Vol C Tables 4.2.6.8 and 6.1.1.4'
Ir Ir -1.4442 7.9887 'International Tables Vol C Tables 4.2.6.8 and 6.1.1.4'
Cl Cl 0.1484 0.1585 'International Tables Vol C Tables 4.2.6.8 and 6.1.1.4'

loop_
_geom_angle_atom_site_label_1
_geom_angle_atom_site_label_2
_geom_angle_atom_site_label_3
_geom_angle
_geom_angle_site_symmetry_1
_geom_angle_site_symmetry_3
C1 Ir1 C1A 90.70(18) . 8_565
C1 Ir1 C1A 90.70(18) . .
C1A Ir1 C1A 39.2(3) 8_565 .
C1 Ir1 C4A 161.58(11) . .
C1A Ir1 C4A 93.68(17) 8_565 .
C1A Ir1 C4A 81.57(17) . .
C1 Ir1 C4A 161.58(11) . 8_565
C1A Ir1 C4A 81.57(17) 8_565 8_565
C1A Ir1 C4A 93.68(17) . 8_565
C4A Ir1 C4A 36.7(2) . 8_565
C1 Ir1 Cl1 92.14(15) . .
C1A Ir1 Cl1 160.21(13) 8_565 .
C1A Ir1 Cl1 160.21(13) . .
C4A Ir1 Cl1 89.77(12) . .
C4A Ir1 Cl1 89.77(12) 8_565 .
C7 Fe1 C13 121.93(17) . .
C7 Fe1 C11 120.66(18) . .
C13 Fe1 C11 68.39(18) . .
C7 Fe1 C8 40.63(17) . .
C13 Fe1 C8 106.28(17) . .
C11 Fe1 C8 155.78(19) . .
C7 Fe1 C5 67.90(16) . .
C13 Fe1 C5 158.84(17) . .
C11 Fe1 C5 125.21(17) . .
C8 Fe1 C5 68.03(16) . .
C7 Fe1 C12 105.48(17) . .
C13 Fe1 C12 40.53(18) . .
C11 Fe1 C12 40.73(18) . .
C8 Fe1 C12 119.92(18) . .
C5 Fe1 C12 160.21(17) . .
C7 Fe1 C6 40.75(16) . .
C13 Fe1 C6 158.46(17) . .
C11 Fe1 C6 107.18(17) . .
C8 Fe1 C6 68.65(17) . .
C5 Fe1 C6 40.51(15) . .
C12 Fe1 C6 122.43(17) . .
C7 Fe1 C9 68.27(16) . .
C13 Fe1 C9 121.97(17) . .
C11 Fe1 C9 162.15(18) . .
C8 Fe1 C9 40.56(16) . .
C5 Fe1 C9 40.55(15) . .
C12 Fe1 C9 156.32(18) . .
C6 Fe1 C9 68.64(16) . .
C7 Fe1 C10 157.40(18) . .
C13 Fe1 C10 68.16(17) . .
C11 Fe1 C10 40.46(18) . .
C8 Fe1 C10 161.49(18) . .
C5 Fe1 C10 110.40(17) . .
C12 Fe1 C10 68.12(18) . .
C6 Fe1 C10 123.03(17) . .
C9 Fe1 C10 126.16(17) . .
C7 Fe1 C14 159.11(17) . .
C13 Fe1 C14 40.30(17) . .
C11 Fe1 C14 68.09(18) . .
C8 Fe1 C14 124.02(18) . .
C5 Fe1 C14 124.77(16) . .
C12 Fe1 C14 67.87(17) . .
C6 Fe1 C14 159.52(16) . .
C9 Fe1 C14 109.39(17) . .
C10 Fe1 C14 40.52(17) . .
C1 N1 C2 110.9(3) . .
C1 N1 C5 123.6(3) . .
C2 N1 C5 125.2(3) . .
N1 C1 N1 105.3(4) 8_565 .
N1 C1 Ir1 127.3(2) 8_565 .
N1 C1 Ir1 127.3(2) . .
C2 C2 C3 121.3(2) 8_565 .
C2 C2 N1 106.4(2) 8_565 .
C3 C2 N1 132.3(4) . .
C4 C3 C2 117.3(4) . .
C4 C3 H3A 121.6 . .
C2 C3 H3A 121.1 . .
C3 C4 C4 121.4(2) . 8_565
C3 C4 H4A 119.4 . .
C4 C4 H4A 119.3 8_565 .
C6 C5 C9 109.1(3) . .
C6 C5 N1 125.2(3) . .
C9 C5 N1 125.4(4) . .
C6 C5 Fe1 69.8(2) . .
C9 C5 Fe1 70.0(2) . .
N1 C5 Fe1 131.5(3) . .
C5 C6 C7 107.0(4) . .
C5 C6 Fe1 69.7(2) . .
C7 C6 Fe1 69.5(2) . .
C5 C6 H6A 126.1 . .
C7 C6 H6A 127.0 . .
Fe1 C6 H6A 125.6 . .
C6 C7 C8 108.5(4) . .
C6 C7 Fe1 69.8(2) . .
C8 C7 Fe1 69.7(2) . .
C6 C7 H7A 125.4 . .
C8 C7 H7A 126.2 . .
Fe1 C7 H7A 126.4 . .
C9 C8 C7 108.0(4) . .
C9 C8 Fe1 70.0(2) . .
C7 C8 Fe1 69.6(2) . .
C9 C8 H8A 125.9 . .
C7 C8 H8A 126.1 . .
Fe1 C8 H8A 126.2 . .
C8 C9 C5 107.4(4) . .
C8 C9 Fe1 69.5(2) . .
C5 C9 Fe1 69.5(2) . .
C8 C9 H9A 126.9 . .
C5 C9 H9A 125.8 . .
Fe1 C9 H9A 126.4 . .
C1A C1A C2A 124.2(3) 8_565 .
C1A C1A Ir1 70.42(13) 8_565 .
C2A C1A Ir1 111.8(3) . .
C1A C1A H1AA 118.1 8_565 .
C2A C1A H1AA 117.7 . .
Ir1 C1A H1AA 86.5 . .
C3A C2A C1A 117.4(4) . .
C3A C2A H2AA 108.2 . .
C1A C2A H2AA 107.0 . .
C3A C2A H2AB 108.0 . .
C1A C2A H2AB 108.4 . .
H2AA C2A H2AB 107.4 . .
C2A C3A C4A 116.9(4) . .
C2A C3A H3AA 108.3 . .
C4A C3A H3AA 106.5 . .
C2A C3A H3AB 108.6 . .
C4A C3A H3AB 108.7 . .
H3AA C3A H3AB 107.4 . .
C4A C4A C3A 124.2(3) 8_565 .
C4A C4A Ir1 71.67(11) 8_565 .
C3A C4A Ir1 110.0(3) . .
C4A C4A H4AA 118.4 8_565 .
C3A C4A H4AA 117.5 . .
Ir1 C4A H4AA 87.1 . .
C11 C10 C14 107.9(4) . .
C11 C10 Fe1 69.4(2) . .
C14 C10 Fe1 69.8(2) . .
C11 C10 H10A 126.4 . .
C14 C10 H10A 125.8 . .
Fe1 C10 H10A 126.6 . .
C10 C11 C12 107.8(4) . .
C10 C11 Fe1 70.1(2) . .
C12 C11 Fe1 69.7(2) . .
C10 C11 H11A 125.9 . .
C12 C11 H11A 126.3 . .
Fe1 C11 H11A 125.4 . .
C13 C12 C11 108.1(4) . .
C13 C12 Fe1 69.7(2) . .
C11 C12 Fe1 69.6(2) . .
C13 C12 H12A 125.8 . .
C11 C12 H12A 126.1 . .
Fe1 C12 H12A 126.3 . .
C14 C13 C12 108.1(4) . .
C14 C13 Fe1 70.3(2) . .
C12 C13 Fe1 69.8(2) . .
C14 C13 H13A 125.7 . .
C12 C13 H13A 126.2 . .
Fe1 C13 H13A 125.6 . .
C13 C14 C10 108.2(4) . .
C13 C14 Fe1 69.4(2) . .
C10 C14 Fe1 69.7(2) . .
C13 C14 H14A 125.8 . .
C10 C14 H14A 126.0 . .
Fe1 C14 H14A 126.5 . .
Cl2B C1B Cl1B 109.9(5) . .
Cl2B C1B Cl3B 111.9(4) . .
Cl1B C1B Cl3B 109.9(5) . .
Cl2B C1B H1BA 108.6 . .
Cl1B C1B H1BA 108.4 . .
Cl3B C1B H1BA 108.1 . .
Cl2C C1C Cl2C 109.3(3) . 8_565
Cl2C C1C Cl1C 111.1(2) . .
Cl2C C1C Cl1C 111.1(2) 8_565 .
Cl2C C1C H1CA 108.5 . .
Cl2C C1C H1CA 108.5 8_565 .
Cl1C C1C H1CA 108.3 . .

loop_
_geom_bond_atom_site_label_1
_geom_bond_atom_site_label_2
_geom_bond_distance
_geom_bond_site_symmetry_2
Ir1 C1 2.020(5) .
Ir1 C1A 2.112(4) 8_565
Ir1 C1A 2.112(4) .
Ir1 C4A 2.189(4) .
Ir1 C4A 2.189(4) 8_565
Ir1 Cl1 2.3929(15) .
Fe1 C7 2.041(4) .
Fe1 C13 2.043(4) .
Fe1 C11 2.043(4) .
Fe1 C8 2.043(4) .
Fe1 C5 2.043(4) .
Fe1 C12 2.043(4) .
Fe1 C6 2.046(4) .
Fe1 C9 2.049(4) .
Fe1 C10 2.052(4) .
Fe1 C14 2.055(4) .
N1 C1 1.369(4) .
N1 C2 1.406(5) .
N1 C5 1.426(5) .
C1 N1 1.369(4) 8_565
C2 C2 1.383(8) 8_565
C2 C3 1.393(5) .
C3 C4 1.383(5) .
C3 H3A 0.9600 .
C4 C4 1.392(8) 8_565
C4 H4A 0.9600 .
C5 C6 1.416(6) .
C5 C9 1.418(6) .
C6 C7 1.423(6) .
C6 H6A 0.9600 .
C7 C8 1.418(6) .
C7 H7A 0.9601 .
C8 C9 1.418(6) .
C8 H8A 0.9601 .
C9 H9A 0.9600 .
C1A C1A 1.416(10) 8_565
C1A C2A 1.515(7) .
C1A H1AA 0.9600 .
C2A C3A 1.431(7) .
C2A H2AA 0.9599 .
C2A H2AB 0.9601 .
C3A C4A 1.508(7) .
C3A H3AA 0.9600 .
C3A H3AB 0.9601 .
C4A C4A 1.377(9) 8_565
C4A H4AA 0.9600 .
C10 C11 1.416(6) .
C10 C14 1.422(6) .
C10 H10A 0.9601 .
C11 C12 1.422(6) .
C11 H11A 0.9601 .
C12 C13 1.415(6) .
C12 H12A 0.9600 .
C13 C14 1.411(6) .
C13 H13A 0.9600 .
C14 H14A 0.9599 .
Cl1B Cl3B 1.205(6) 5_567
Cl1B C1B 1.743(6) .
Cl1B C1B 1.984(8) 5_567
Cl1B Cl2B 2.390(7) 5_567
Cl2B Cl3B 1.657(7) 5_567
Cl2B C1B 1.735(6) .
Cl2B Cl1B 2.390(7) 5_567
Cl3B C1B 1.079(8) 5_567
Cl3B Cl1B 1.205(6) 5_567
Cl3B Cl2B 1.657(7) 5_567
Cl3B C1B 1.742(6) .
C1B Cl3B 1.079(8) 5_567
C1B C1B 1.259(17) 5_567
C1B Cl1B 1.984(8) 5_567
C1B H1BA 0.9600 .
Cl1C C1C 1.751(5) .
Cl2C C1C 1.740(3) .
C1C Cl2C 1.740(3) 8_565
C1C H1CA 0.9601 .

loop_
_geom_hbond_atom_site_label_D
_geom_hbond_atom_site_label_H
_geom_hbond_atom_site_label_A
_geom_hbond_distance_DH
_geom_hbond_distance_HA
_geom_hbond_distance_DA
_geom_hbond_angle_DHA
C1C H1CA Cl1 0.96 2.46 3.400(6) 165.9

loop_
_geom_torsion_atom_site_label_1
_geom_torsion_atom_site_label_2
_geom_torsion_atom_site_label_3
_geom_torsion_atom_site_label_4
_geom_torsion
_geom_torsion_site_symmetry_1
_geom_torsion_site_symmetry_4
C2 N1 C1 N1 1.3(5) . 8_565
C5 N1 C1 N1 174.8(2) . 8_565
C2 N1 C1 Ir1 -175.1(3) . .
C5 N1 C1 Ir1 -1.7(6) . .
C1A Ir1 C1 N1 -68.3(4) 8_565 8_565
C1A Ir1 C1 N1 -107.4(4) . 8_565
C4A Ir1 C1 N1 -172.1(4) . 8_565
C4A Ir1 C1 N1 -3.5(9) 8_565 8_565
Cl1 Ir1 C1 N1 92.2(4) . 8_565
C1A Ir1 C1 N1 107.4(4) 8_565 .
C1A Ir1 C1 N1 68.3(4) . .
C4A Ir1 C1 N1 3.5(9) . .
C4A Ir1 C1 N1 172.1(4) 8_565 .
Cl1 Ir1 C1 N1 -92.2(4) . .
C1 N1 C2 C2 -0.8(3) . 8_565
C5 N1 C2 C2 -174.1(3) . 8_565
C1 N1 C2 C3 179.8(4) . .
C5 N1 C2 C3 6.5(7) . .
C2 C2 C3 C4 -0.9(5) 8_565 .
N1 C2 C3 C4 178.4(4) . .
C2 C3 C4 C4 0.9(5) . 8_565
C1 N1 C5 C6 40.7(6) . .
C2 N1 C5 C6 -146.8(4) . .
C1 N1 C5 C9 -132.0(4) . .
C2 N1 C5 C9 40.5(6) . .
C1 N1 C5 Fe1 134.1(4) . .
C2 N1 C5 Fe1 -53.4(5) . .
C7 Fe1 C5 C6 -38.4(2) . .
C13 Fe1 C5 C6 -160.6(4) . .
C11 Fe1 C5 C6 74.4(3) . .
C8 Fe1 C5 C6 -82.4(3) . .
C12 Fe1 C5 C6 35.5(6) . .
C9 Fe1 C5 C6 -120.4(3) . .
C10 Fe1 C5 C6 117.4(3) . .
C14 Fe1 C5 C6 160.6(2) . .
C7 Fe1 C5 C9 81.9(3) . .
C13 Fe1 C5 C9 -40.2(5) . .
C11 Fe1 C5 C9 -165.3(2) . .
C8 Fe1 C5 C9 38.0(2) . .
C12 Fe1 C5 C9 155.8(5) . .
C6 Fe1 C5 C9 120.4(3) . .
C10 Fe1 C5 C9 -122.3(2) . .
C14 Fe1 C5 C9 -79.1(3) . .
C7 Fe1 C5 N1 -158.0(4) . .
C13 Fe1 C5 N1 79.8(6) . .
C11 Fe1 C5 N1 -45.3(4) . .
C8 Fe1 C5 N1 158.0(4) . .
C12 Fe1 C5 N1 -84.1(6) . .
C6 Fe1 C5 N1 -119.6(5) . .
C9 Fe1 C5 N1 120.0(5) . .
C10 Fe1 C5 N1 -2.2(4) . .
C14 Fe1 C5 N1 41.0(4) . .
C9 C5 C6 C7 0.6(4) . .
N1 C5 C6 C7 -173.1(3) . .
Fe1 C5 C6 C7 59.7(3) . .
C9 C5 C6 Fe1 -59.1(3) . .
N1 C5 C6 Fe1 127.2(4) . .
C7 Fe1 C6 C5 118.1(3) . .
C13 Fe1 C6 C5 160.9(4) . .
C11 Fe1 C6 C5 -124.6(3) . .
C8 Fe1 C6 C5 80.7(3) . .
C12 Fe1 C6 C5 -166.5(2) . .
C9 Fe1 C6 C5 37.0(2) . .
C10 Fe1 C6 C5 -83.1(3) . .
C14 Fe1 C6 C5 -51.3(6) . .
C13 Fe1 C6 C7 42.8(6) . .
C11 Fe1 C6 C7 117.3(3) . .
C8 Fe1 C6 C7 -37.4(2) . .
C5 Fe1 C6 C7 -118.1(3) . .
C12 Fe1 C6 C7 75.3(3) . .
C9 Fe1 C6 C7 -81.1(3) . .
C10 Fe1 C6 C7 158.8(3) . .
C14 Fe1 C6 C7 -169.5(5) . .
C5 C6 C7 C8 -0.7(4) . .
Fe1 C6 C7 C8 59.2(3) . .
C5 C6 C7 Fe1 -59.8(3) . .
C13 Fe1 C7 C6 -162.9(2) . .
C11 Fe1 C7 C6 -80.7(3) . .
C8 Fe1 C7 C6 119.7(3) . .
C5 Fe1 C7 C6 38.2(2) . .
C12 Fe1 C7 C6 -122.1(3) . .
C9 Fe1 C7 C6 82.1(3) . .
C10 Fe1 C7 C6 -52.0(5) . .
C14 Fe1 C7 C6 169.7(4) . .
C13 Fe1 C7 C8 77.3(3) . .
C11 Fe1 C7 C8 159.6(3) . .
C5 Fe1 C7 C8 -81.6(3) . .
C12 Fe1 C7 C8 118.2(3) . .
C6 Fe1 C7 C8 -119.7(3) . .
C9 Fe1 C7 C8 -37.7(2) . .
C10 Fe1 C7 C8 -171.8(4) . .
C14 Fe1 C7 C8 49.9(6) . .
C6 C7 C8 C9 0.4(4) . .
Fe1 C7 C8 C9 59.6(3) . .
C6 C7 C8 Fe1 -59.2(3) . .
C7 Fe1 C8 C9 -119.2(3) . .
C13 Fe1 C8 C9 120.5(3) . .
C11 Fe1 C8 C9 -166.2(4) . .
C5 Fe1 C8 C9 -37.9(2) . .
C12 Fe1 C8 C9 162.3(2) . .
C6 Fe1 C8 C9 -81.7(2) . .
C10 Fe1 C8 C9 50.9(6) . .
C14 Fe1 C8 C9 80.1(3) . .
C13 Fe1 C8 C7 -120.4(3) . .
C11 Fe1 C8 C7 -47.0(5) . .
C5 Fe1 C8 C7 81.2(3) . .
C12 Fe1 C8 C7 -78.6(3) . .
C6 Fe1 C8 C7 37.5(2) . .
C9 Fe1 C8 C7 119.2(3) . .
C10 Fe1 C8 C7 170.0(5) . .
C14 Fe1 C8 C7 -160.8(2) . .
C7 C8 C9 C5 0.0(4) . .
Fe1 C8 C9 C5 59.4(3) . .
C7 C8 C9 Fe1 -59.4(3) . .
C6 C5 C9 C8 -0.4(4) . .
N1 C5 C9 C8 173.3(3) . .
Fe1 C5 C9 C8 -59.4(3) . .
C6 C5 C9 Fe1 59.0(3) . .
N1 C5 C9 Fe1 -127.3(4) . .
C7 Fe1 C9 C8 37.8(2) . .
C13 Fe1 C9 C8 -77.2(3) . .
C11 Fe1 C9 C8 161.3(5) . .
C5 Fe1 C9 C8 118.7(3) . .
C12 Fe1 C9 C8 -41.1(5) . .
C6 Fe1 C9 C8 81.7(3) . .
C10 Fe1 C9 C8 -162.2(3) . .
C14 Fe1 C9 C8 -120.1(3) . .
C7 Fe1 C9 C5 -81.0(2) . .
C13 Fe1 C9 C5 164.1(2) . .
C11 Fe1 C9 C5 42.6(6) . .
C8 Fe1 C9 C5 -118.7(3) . .
C12 Fe1 C9 C5 -159.8(4) . .
C6 Fe1 C9 C5 -37.0(2) . .
C10 Fe1 C9 C5 79.0(3) . .
C14 Fe1 C9 C5 121.2(2) . .
C1 Ir1 C1A C1A 90.25(6) . 8_565
C4A Ir1 C1A C1A -106.54(12) . 8_565
C4A Ir1 C1A C1A -71.84(12) 8_565 8_565
Cl1 Ir1 C1A C1A -171.5(4) . 8_565
C1 Ir1 C1A C2A -149.8(4) . .
C1A Ir1 C1A C2A 120.0(4) 8_565 .
C4A Ir1 C1A C2A 13.4(4) . .
C4A Ir1 C1A C2A 48.1(4) 8_565 .
Cl1 Ir1 C1A C2A -51.5(6) . .
C1A C1A C2A C3A 68.1(7) 8_565 .
Ir1 C1A C2A C3A -12.4(8) . .
C1A C2A C3A C4A 1.4(9) . .
C2A C3A C4A C4A -71.2(6) . 8_565
C2A C3A C4A Ir1 9.8(7) . .
C1 Ir1 C4A C4A 174.0(6) . 8_565
C1A Ir1 C4A C4A 70.58(13) 8_565 8_565
C1A Ir1 C4A C4A 107.93(14) . 8_565
Cl1 Ir1 C4A C4A -89.9(3) . 8_565
C1 Ir1 C4A C3A 53.4(7) . .
C1A Ir1 C4A C3A -50.0(4) 8_565 .
C1A Ir1 C4A C3A -12.7(4) . .
C4A Ir1 C4A C3A -120.6(3) 8_565 .
Cl1 Ir1 C4A C3A 149.5(3) . .
C7 Fe1 C10 C11 -39.5(6) . .
C13 Fe1 C10 C11 81.9(3) . .
C8 Fe1 C10 C11 157.6(5) . .
C5 Fe1 C10 C11 -120.8(3) . .
C12 Fe1 C10 C11 38.0(3) . .
C6 Fe1 C10 C11 -77.3(3) . .
C9 Fe1 C10 C11 -163.7(3) . .
C14 Fe1 C10 C11 119.1(4) . .
C7 Fe1 C10 C14 -158.6(4) . .
C13 Fe1 C10 C14 -37.3(3) . .
C11 Fe1 C10 C14 -119.1(4) . .
C8 Fe1 C10 C14 38.5(7) . .
C5 Fe1 C10 C14 120.1(3) . .
C12 Fe1 C10 C14 -81.1(3) . .
C6 Fe1 C10 C14 163.6(2) . .
C9 Fe1 C10 C14 77.2(3) . .
C14 C10 C11 C12 -0.2(5) . .
Fe1 C10 C11 C12 -59.7(3) . .
C14 C10 C11 Fe1 59.5(3) . .
C7 Fe1 C11 C10 163.5(2) . .
C13 Fe1 C11 C10 -81.3(3) . .
C8 Fe1 C11 C10 -162.9(4) . .
C5 Fe1 C11 C10 80.2(3) . .
C12 Fe1 C11 C10 -118.8(4) . .
C6 Fe1 C11 C10 121.1(3) . .
C9 Fe1 C11 C10 47.6(7) . .
C14 Fe1 C11 C10 -37.7(3) . .
C7 Fe1 C11 C12 -77.7(3) . .
C13 Fe1 C11 C12 37.5(3) . .
C8 Fe1 C11 C12 -44.1(5) . .
C5 Fe1 C11 C12 -161.0(2) . .
C6 Fe1 C11 C12 -120.1(3) . .
C9 Fe1 C11 C12 166.4(5) . .
C10 Fe1 C11 C12 118.8(4) . .
C14 Fe1 C11 C12 81.1(3) . .
C10 C11 C12 C13 0.7(5) . .
Fe1 C11 C12 C13 -59.3(3) . .
C10 C11 C12 Fe1 60.0(3) . .
C7 Fe1 C12 C13 -121.4(3) . .
C11 Fe1 C12 C13 119.3(4) . .
C8 Fe1 C12 C13 -79.9(3) . .
C5 Fe1 C12 C13 171.2(4) . .
C6 Fe1 C12 C13 -162.3(2) . .
C9 Fe1 C12 C13 -50.3(5) . .
C10 Fe1 C12 C13 81.5(3) . .
C14 Fe1 C12 C13 37.7(3) . .
C7 Fe1 C12 C11 119.3(3) . .
C13 Fe1 C12 C11 -119.3(4) . .
C8 Fe1 C12 C11 160.8(3) . .
C5 Fe1 C12 C11 51.8(6) . .
C6 Fe1 C12 C11 78.4(3) . .
C9 Fe1 C12 C11 -169.7(4) . .
C10 Fe1 C12 C11 -37.8(3) . .
C14 Fe1 C12 C11 -81.7(3) . .
C11 C12 C13 C14 -0.9(5) . .
Fe1 C12 C13 C14 -60.1(3) . .
C11 C12 C13 Fe1 59.3(3) . .
C7 Fe1 C13 C14 -165.3(3) . .
C11 Fe1 C13 C14 81.2(3) . .
C8 Fe1 C13 C14 -123.8(3) . .
C5 Fe1 C13 C14 -52.8(6) . .
C12 Fe1 C13 C14 118.9(4) . .
C6 Fe1 C13 C14 163.2(4) . .
C9 Fe1 C13 C14 -82.5(3) . .
C10 Fe1 C13 C14 37.5(3) . .
C7 Fe1 C13 C12 75.8(3) . .
C11 Fe1 C13 C12 -37.7(3) . .
C8 Fe1 C13 C12 117.3(3) . .
C5 Fe1 C13 C12 -171.7(4) . .
C6 Fe1 C13 C12 44.3(6) . .
C9 Fe1 C13 C12 158.6(3) . .
C10 Fe1 C13 C12 -81.4(3) . .
C14 Fe1 C13 C12 -118.9(4) . .
C12 C13 C14 C10 0.7(5) . .
Fe1 C13 C14 C10 -59.0(3) . .
C12 C13 C14 Fe1 59.8(3) . .
C11 C10 C14 C13 -0.3(5) . .
Fe1 C10 C14 C13 58.9(3) . .
C11 C10 C14 Fe1 -59.2(3) . .
C7 Fe1 C14 C13 37.2(6) . .
C11 Fe1 C14 C13 -82.0(3) . .
C8 Fe1 C14 C13 74.1(3) . .
C5 Fe1 C14 C13 159.5(2) . .
C12 Fe1 C14 C13 -37.9(3) . .
C6 Fe1 C14 C13 -162.4(4) . .
C9 Fe1 C14 C13 116.9(3) . .
C10 Fe1 C14 C13 -119.6(4) . .
C7 Fe1 C14 C10 156.8(4) . .
C13 Fe1 C14 C10 119.6(4) . .
C11 Fe1 C14 C10 37.7(3) . .
C8 Fe1 C14 C10 -166.2(3) . .
C5 Fe1 C14 C10 -80.8(3) . .
C12 Fe1 C14 C10 81.8(3) . .
C6 Fe1 C14 C10 -42.7(6) . .
C9 Fe1 C14 C10 -123.4(3) . .
